data_4026448
loop_
_publ_author_name
'Seb Caille'
'Rich Crockett'
'Krishnakumar Ranganathan'
'Xiang Wang'
'Jacqueline C. S. Woo'
'Shawn D. Walker'

_publ_section_title
;
 Catalytic Asymmetric Synthesis of a Tertiary Benzylic Carbon Center via
 Phenol-Directed Alkene Hydrogenation
;
_journal_name_full 'Journal of Organic Chemistry'
_journal_page_first 5198
_journal_page_last 5206
_journal_paper_doi 10.1021/jo200941r
_journal_volume 76
_journal_year 2011
_chemical_absolute_configuration unk
_chemical_formula_moiety 'C23 H27 N O3'
_chemical_formula_sum 'C23 H27 N O3'
_chemical_formula_weight 365.46
_space_group_IT_number 19
_symmetry_cell_setting orthorhombic
_symmetry_Int_Tables_number 19
_symmetry_space_group_name_Hall 'P 2ac 2ab'
_symmetry_space_group_name_H-M 'P 21 21 21'
_atom_sites_solution_hydrogens geom
_atom_sites_solution_primary direct
_atom_sites_solution_secondary difmap
_audit_creation_method SHELXL-97
_cell_angle_alpha 90.00
_cell_angle_beta 90.00
_cell_angle_gamma 90.00
_cell_formula_units_Z 4
_cell_length_a 7.24080(10)
_cell_length_b 8.32250(10)
_cell_length_c 34.4966(5)
_cell_measurement_reflns_used 4961
_cell_measurement_temperature 173(2)
_cell_measurement_theta_max 67.53
_cell_measurement_theta_min 5.13
_cell_volume 2078.82(5)
_computing_cell_refinement 'APEX2 (BRUKER, V5-0, 2008)'
_computing_data_collection 'COSMO (BRUKER, V1.58, 2007)'
_computing_data_reduction 'SAINT (BRUKER, V7.56A, 2008)'
_computing_molecular_graphics 'SHELXTL (Sheldrick, Acta Cryst. A64 2008, 112-122)'
_computing_publication_material 'SHELXTL (Sheldrick, Acta Cryst. A64 2008, 112-122)'
_computing_structure_refinement 'SHELXL (Sheldrick, Acta Cryst. A64 2008, 112-122)'
_computing_structure_solution 'SHELXS (Sheldrick, Acta Cryst. A64 2008, 112-122)'
_diffrn_ambient_temperature 173(2)
_diffrn_detector_area_resol_mean 836.6
_diffrn_measured_fraction_theta_full 0.986
_diffrn_measured_fraction_theta_max 0.981
_diffrn_measurement_device_type 'Bruker APEX-II CCD'
_diffrn_measurement_method '\f and \w scans'
_diffrn_radiation_monochromator graphite
_diffrn_radiation_probe x-ray
_diffrn_radiation_type CuK\a
_diffrn_radiation_wavelength 1.54178
_diffrn_reflns_av_R_equivalents 0.0303
_diffrn_reflns_av_sigmaI/netI 0.0353
_diffrn_reflns_limit_h_max 8
_diffrn_reflns_limit_h_min -8
_diffrn_reflns_limit_k_max 9
_diffrn_reflns_limit_k_min -10
_diffrn_reflns_limit_l_max 40
_diffrn_reflns_limit_l_min -40
_diffrn_reflns_number 8198
_diffrn_reflns_theta_full 67.50
_diffrn_reflns_theta_max 68.05
_diffrn_reflns_theta_min 2.56
_diffrn_source 'fine-focus sealed tube'
_exptl_absorpt_coefficient_mu 0.610
_exptl_absorpt_correction_T_max 0.9701
_exptl_absorpt_correction_T_min 0.7050
_exptl_absorpt_correction_type multi-scan
_exptl_absorpt_process_details SADABS
_exptl_crystal_colour colourless
_exptl_crystal_density_diffrn 1.168
_exptl_crystal_description needle_plate
_exptl_crystal_F_000 784
_exptl_crystal_size_max 0.42
_exptl_crystal_size_mid 0.24
_exptl_crystal_size_min 0.05
_refine_diff_density_max 0.198
_refine_diff_density_min -0.215
_refine_diff_density_rms 0.037
_refine_ls_abs_structure_details 'Flack H D (1983), Acta Cryst. A39, 876-881'
_refine_ls_abs_structure_Flack 0.3(2)
_refine_ls_extinction_method none
_refine_ls_goodness_of_fit_ref 1.036
_refine_ls_hydrogen_treatment constr
_refine_ls_matrix_type full
_refine_ls_number_parameters 248
_refine_ls_number_reflns 3605
_refine_ls_number_restraints 0
_refine_ls_restrained_S_all 1.036
_refine_ls_R_factor_all 0.0420
_refine_ls_R_factor_gt 0.0386
_refine_ls_shift/su_max 0.000
_refine_ls_shift/su_mean 0.000
_refine_ls_structure_factor_coef Fsqd
_refine_ls_weighting_details 'calc w=1/[\s^2^(Fo^2^)+(0.0675P)^2^+0.0927P] where P=(Fo^2^+2Fc^2^)/3'
_refine_ls_weighting_scheme calc
_refine_ls_wR_factor_gt 0.0988
_refine_ls_wR_factor_ref 0.1017
_reflns_number_gt 3363
_reflns_number_total 3605
_reflns_threshold_expression >2sigma(I)
_cod_data_source_file jo200941r_si_001.cif
_cod_data_source_block amg2308_0m
_cod_original_sg_symbol_Hall 'P 2ac 2ab '
_cod_database_code 4026448

loop_
_symmetry_equiv_pos_as_xyz
'x, y, z'
'x+1/2, -y+1/2, -z'
'-x, y+1/2, -z+1/2'
'-x+1/2, -y, z+1/2'

loop_
_atom_site_label
_atom_site_type_symbol
_atom_site_fract_x
_atom_site_fract_y
_atom_site_fract_z
_atom_site_U_iso_or_equiv
_atom_site_adp_type
_atom_site_occupancy
_atom_site_symmetry_multiplicity
_atom_site_calc_flag
_atom_site_refinement_flags
O1 O 0.53548(15) 0.57692(13) 0.12710(4) 0.0314(3) Uani 1 1 d .
O2 O 0.64965(18) 1.31161(13) 0.08979(4) 0.0330(3) Uani 1 1 d .
H2 H 0.5965 1.3812 0.1035 0.050 Uiso 1 1 calc R
O3 O -0.10722(17) 0.63897(15) 0.15260(4) 0.0392(3) Uani 1 1 d .
H3 H -0.2150 0.6404 0.1436 0.059 Uiso 1 1 calc R
N1 N 0.24854(18) 0.66169(17) 0.14116(4) 0.0277(3) Uani 1 1 d .
H1 H 0.1712 0.7432 0.1417 0.033 Uiso 1 1 calc R
C1 C 0.4211(2) 0.68792(18) 0.12989(4) 0.0246(3) Uani 1 1 d .
C2 C 0.4752(2) 0.85602(19) 0.12061(4) 0.0254(3) Uani 1 1 d .
C3 C 0.5882(2) 0.88126(18) 0.08841(4) 0.0257(3) Uani 1 1 d .
H3A H 0.6270 0.7910 0.0736 0.031 Uiso 1 1 calc R
C4 C 0.6459(2) 1.03256(19) 0.07719(4) 0.0251(3) Uani 1 1 d .
C5 C 0.5928(2) 1.16341(19) 0.10069(4) 0.0265(3) Uani 1 1 d .
C6 C 0.4854(2) 1.13862(19) 0.13367(5) 0.0288(3) Uani 1 1 d .
H6 H 0.4548 1.2272 0.1498 0.035 Uiso 1 1 calc R
C7 C 0.4228(2) 0.9870(2) 0.14322(4) 0.0271(3) Uani 1 1 d .
H7 H 0.3445 0.9721 0.1650 0.033 Uiso 1 1 calc R
C8 C 0.7586(2) 1.05979(19) 0.04095(4) 0.0279(3) Uani 1 1 d .
H8 H 0.7468 1.1764 0.0344 0.033 Uiso 1 1 calc R
C9 C 0.9698(2) 1.0233(2) 0.04376(5) 0.0339(4) Uani 1 1 d .
C10 C 1.0234(3) 1.0344(3) 0.00051(5) 0.0431(4) Uani 1 1 d .
H10A H 1.0445 1.1477 -0.0070 0.052 Uiso 1 1 calc R
H10B H 1.1377 0.9725 -0.0045 0.052 Uiso 1 1 calc R
C11 C 0.8622(3) 0.9639(3) -0.02229(5) 0.0462(5) Uani 1 1 d .
H11A H 0.8904 0.8527 -0.0305 0.055 Uiso 1 1 calc R
H11B H 0.8369 1.0295 -0.0457 0.055 Uiso 1 1 calc R
C12 C 0.6954(3) 0.9659(2) 0.00504(5) 0.0353(4) Uani 1 1 d .
H12A H 0.6591 0.8551 0.0122 0.042 Uiso 1 1 calc R
H12B H 0.5888 1.0196 -0.0074 0.042 Uiso 1 1 calc R
C13 C 1.0087(3) 0.8549(3) 0.05940(6) 0.0443(5) Uani 1 1 d .
H13A H 1.1420 0.8348 0.0590 0.067 Uiso 1 1 calc R
H13B H 0.9457 0.7753 0.0432 0.067 Uiso 1 1 calc R
H13C H 0.9633 0.8468 0.0861 0.067 Uiso 1 1 calc R
C14 C 1.0704(3) 1.1468(3) 0.06834(6) 0.0493(5) Uani 1 1 d .
H14A H 1.0251 1.1413 0.0951 0.074 Uiso 1 1 calc R
H14B H 1.0478 1.2545 0.0579 0.074 Uiso 1 1 calc R
H14C H 1.2032 1.1242 0.0679 0.074 Uiso 1 1 calc R
C15 C 0.1821(2) 0.5046(2) 0.15254(5) 0.0305(4) Uani 1 1 d .
H15 H 0.2484 0.4213 0.1370 0.037 Uiso 1 1 calc R
C16 C -0.0268(2) 0.4860(2) 0.14579(5) 0.0361(4) Uani 1 1 d .
H16 H -0.0537 0.4469 0.1190 0.043 Uiso 1 1 calc R
C17 C -0.0857(3) 0.3622(3) 0.17644(8) 0.0547(5) Uani 1 1 d .
H17A H -0.2122 0.3845 0.1859 0.066 Uiso 1 1 calc R
H17B H -0.0813 0.2518 0.1658 0.066 Uiso 1 1 calc R
C18 C 0.0534(4) 0.3835(3) 0.20821(8) 0.0601(6) Uani 1 1 d .
C19 C 0.0493(5) 0.3350(5) 0.24682(10) 0.0998(12) Uani 1 1 d .
H19 H -0.0526 0.2754 0.2565 0.120 Uiso 1 1 calc R
C20 C 0.1949(7) 0.3742(7) 0.27076(10) 0.1293(18) Uani 1 1 d .
H20 H 0.1911 0.3435 0.2973 0.155 Uiso 1 1 calc R
C21 C 0.3441(6) 0.4564(6) 0.25714(9) 0.1129(15) Uani 1 1 d .
H21 H 0.4436 0.4804 0.2741 0.135 Uiso 1 1 calc R
C22 C 0.3524(4) 0.5049(4) 0.21897(7) 0.0686(7) Uani 1 1 d .
H22 H 0.4559 0.5629 0.2094 0.082 Uiso 1 1 calc R
C23 C 0.2062(3) 0.4669(2) 0.19500(6) 0.0435(4) Uani 1 1 d .

loop_
_atom_site_aniso_label
_atom_site_aniso_U_11
_atom_site_aniso_U_22
_atom_site_aniso_U_33
_atom_site_aniso_U_23
_atom_site_aniso_U_13
_atom_site_aniso_U_12
O1 0.0253(6) 0.0250(5) 0.0438(6) -0.0035(5) 0.0006(5) 0.0026(5)
O2 0.0386(6) 0.0213(5) 0.0392(6) -0.0034(5) 0.0013(5) 0.0003(5)
O3 0.0241(6) 0.0384(6) 0.0550(7) -0.0061(6) -0.0016(5) 0.0015(5)
N1 0.0223(7) 0.0261(7) 0.0349(7) 0.0022(5) 0.0002(5) 0.0034(5)
C1 0.0238(7) 0.0268(8) 0.0230(6) -0.0032(6) -0.0021(6) 0.0024(6)
C2 0.0210(6) 0.0275(8) 0.0278(7) -0.0008(6) -0.0034(6) 0.0035(6)
C3 0.0245(7) 0.0243(7) 0.0283(7) -0.0060(6) -0.0006(6) 0.0024(6)
C4 0.0223(7) 0.0259(8) 0.0271(7) -0.0012(6) -0.0038(6) 0.0015(6)
C5 0.0244(7) 0.0246(7) 0.0304(7) -0.0023(6) -0.0062(6) 0.0015(7)
C6 0.0295(8) 0.0253(7) 0.0315(8) -0.0072(6) -0.0034(6) 0.0059(6)
C7 0.0250(7) 0.0306(8) 0.0256(7) -0.0013(6) -0.0007(6) 0.0049(7)
C8 0.0301(8) 0.0244(7) 0.0291(7) 0.0019(6) -0.0022(6) -0.0007(6)
C9 0.0288(8) 0.0407(9) 0.0323(8) 0.0001(7) 0.0044(6) -0.0005(8)
C10 0.0407(10) 0.0498(11) 0.0389(9) 0.0015(9) 0.0117(8) -0.0053(9)
C11 0.0501(12) 0.0566(12) 0.0320(8) -0.0045(9) 0.0057(8) 0.0012(10)
C12 0.0401(9) 0.0384(9) 0.0275(7) -0.0027(7) 0.0006(7) -0.0033(8)
C13 0.0339(9) 0.0535(11) 0.0456(9) 0.0073(9) 0.0068(8) 0.0150(9)
C14 0.0331(10) 0.0676(13) 0.0470(10) -0.0055(10) -0.0027(8) -0.0118(10)
C15 0.0272(8) 0.0266(8) 0.0378(8) 0.0017(7) 0.0007(6) 0.0001(7)
C16 0.0267(8) 0.0351(9) 0.0466(9) -0.0054(8) 0.0009(7) -0.0041(7)
C17 0.0402(10) 0.0423(11) 0.0817(15) 0.0063(10) 0.0105(11) -0.0120(9)
C18 0.0585(14) 0.0545(13) 0.0674(14) 0.0249(11) 0.0089(11) -0.0050(11)
C19 0.095(2) 0.116(3) 0.089(2) 0.064(2) 0.020(2) -0.011(2)
C20 0.135(3) 0.188(5) 0.0652(19) 0.078(3) -0.007(2) -0.005(3)
C21 0.104(3) 0.172(4) 0.0630(17) 0.054(2) -0.0363(17) -0.017(3)
C22 0.0612(15) 0.0903(19) 0.0542(12) 0.0273(13) -0.0192(11) -0.0068(14)
C23 0.0403(10) 0.0420(10) 0.0484(10) 0.0157(9) -0.0010(8) 0.0000(9)

loop_
_atom_type_symbol
_atom_type_description
_atom_type_scat_dispersion_real
_atom_type_scat_dispersion_imag
_atom_type_scat_source
C C 0.0181 0.0091 'International Tables Vol C Tables 4.2.6.8 and 6.1.1.4'
H H 0.0000 0.0000 'International Tables Vol C Tables 4.2.6.8 and 6.1.1.4'
N N 0.0311 0.0180 'International Tables Vol C Tables 4.2.6.8 and 6.1.1.4'
O O 0.0492 0.0322 'International Tables Vol C Tables 4.2.6.8 and 6.1.1.4'

loop_
_geom_angle_atom_site_label_1
_geom_angle_atom_site_label_2
_geom_angle_atom_site_label_3
_geom_angle
C5 O2 H2 109.5
C16 O3 H3 109.5
C1 N1 C15 122.78(14)
C1 N1 H1 118.6
C15 N1 H1 118.6
O1 C1 N1 121.83(15)
O1 C1 C2 120.40(14)
N1 C1 C2 117.77(14)
C7 C2 C3 119.20(14)
C7 C2 C1 122.92(14)
C3 C2 C1 117.86(13)
C4 C3 C2 122.50(14)
C4 C3 H3A 118.7
C2 C3 H3A 118.7
C3 C4 C5 117.37(14)
C3 C4 C8 122.14(14)
C5 C4 C8 120.48(14)
O2 C5 C6 122.10(14)
O2 C5 C4 117.44(14)
C6 C5 C4 120.46(15)
C7 C6 C5 120.89(14)
C7 C6 H6 119.6
C5 C6 H6 119.6
C6 C7 C2 119.47(14)
C6 C7 H7 120.3
C2 C7 H7 120.3
C4 C8 C12 115.53(14)
C4 C8 C9 116.64(13)
C12 C8 C9 104.06(14)
C4 C8 H8 106.6
C12 C8 H8 106.6
C9 C8 H8 106.6
C14 C9 C13 109.57(16)
C14 C9 C10 112.25(15)
C13 C9 C10 110.45(15)
C14 C9 C8 111.90(15)
C13 C9 C8 112.38(14)
C10 C9 C8 100.04(13)
C11 C10 C9 106.45(15)
C11 C10 H10A 110.4
C9 C10 H10A 110.4
C11 C10 H10B 110.4
C9 C10 H10B 110.4
H10A C10 H10B 108.6
C10 C11 C12 106.36(14)
C10 C11 H11A 110.5
C12 C11 H11A 110.5
C10 C11 H11B 110.5
C12 C11 H11B 110.5
H11A C11 H11B 108.6
C11 C12 C8 105.51(15)
C11 C12 H12A 110.6
C8 C12 H12A 110.6
C11 C12 H12B 110.6
C8 C12 H12B 110.6
H12A C12 H12B 108.8
C9 C13 H13A 109.5
C9 C13 H13B 109.5
H13A C13 H13B 109.5
C9 C13 H13C 109.5
H13A C13 H13C 109.5
H13B C13 H13C 109.5
C9 C14 H14A 109.5
C9 C14 H14B 109.5
H14A C14 H14B 109.5
C9 C14 H14C 109.5
H14A C14 H14C 109.5
H14B C14 H14C 109.5
N1 C15 C23 114.38(15)
N1 C15 C16 112.17(14)
C23 C15 C16 103.88(15)
N1 C15 H15 108.7
C23 C15 H15 108.7
C16 C15 H15 108.7
O3 C16 C17 111.92(16)
O3 C16 C15 106.72(14)
C17 C16 C15 103.70(15)
O3 C16 H16 111.4
C17 C16 H16 111.4
C15 C16 H16 111.4
C18 C17 C16 103.72(16)
C18 C17 H17A 111.0
C16 C17 H17A 111.0
C18 C17 H17B 111.0
C16 C17 H17B 111.0
H17A C17 H17B 109.0
C23 C18 C19 118.5(3)
C23 C18 C17 110.86(19)
C19 C18 C17 130.6(3)
C20 C19 C18 119.2(3)
C20 C19 H19 120.4
C18 C19 H19 120.4
C21 C20 C19 121.3(3)
C21 C20 H20 119.4
C19 C20 H20 119.4
C20 C21 C22 120.7(3)
C20 C21 H21 119.6
C22 C21 H21 119.6
C21 C22 C23 118.2(3)
C21 C22 H22 120.9
C23 C22 H22 120.9
C22 C23 C18 122.1(2)
C22 C23 C15 128.56(19)
C18 C23 C15 109.36(19)

loop_
_geom_bond_atom_site_label_1
_geom_bond_atom_site_label_2
_geom_bond_distance
O1 C1 1.244(2)
O2 C5 1.353(2)
O2 H2 0.8400
O3 C16 1.420(2)
O3 H3 0.8400
N1 C1 1.326(2)
N1 C15 1.447(2)
N1 H1 0.8800
C1 C2 1.488(2)
C2 C7 1.393(2)
C2 C3 1.396(2)
C3 C4 1.382(2)
C3 H3A 0.9500
C4 C5 1.411(2)
C4 C8 1.510(2)
C5 C6 1.394(2)
C6 C7 1.381(2)
C6 H6 0.9500
C7 H7 0.9500
C8 C12 1.534(2)
C8 C9 1.562(2)
C8 H8 1.0000
C9 C14 1.518(3)
C9 C13 1.528(3)
C9 C10 1.544(2)
C10 C11 1.525(3)
C10 H10A 0.9900
C10 H10B 0.9900
C11 C12 1.532(3)
C11 H11A 0.9900
C11 H11B 0.9900
C12 H12A 0.9900
C12 H12B 0.9900
C13 H13A 0.9800
C13 H13B 0.9800
C13 H13C 0.9800
C14 H14A 0.9800
C14 H14B 0.9800
C14 H14C 0.9800
C15 C23 1.508(3)
C15 C16 1.538(2)
C15 H15 1.0000
C16 C17 1.536(3)
C16 H16 1.0000
C17 C18 1.499(4)
C17 H17A 0.9900
C17 H17B 0.9900
C18 C23 1.384(3)
C18 C19 1.392(4)
C19 C20 1.379(6)
C19 H19 0.9500
C20 C21 1.362(6)
C20 H20 0.9500
C21 C22 1.378(4)
C21 H21 0.9500
C22 C23 1.380(3)
C22 H22 0.9500

loop_
_geom_hbond_atom_site_label_D
_geom_hbond_atom_site_label_H
_geom_hbond_atom_site_label_A
_geom_hbond_distance_DH
_geom_hbond_distance_HA
_geom_hbond_distance_DA
_geom_hbond_angle_DHA
_geom_hbond_site_symmetry_A
O3 H3 O1 0.84 1.97 2.7810(17) 163.1 1_455
O2 H2 O1 0.84 1.87 2.6862(16) 162.0 1_565

loop_
_geom_torsion_atom_site_label_1
_geom_torsion_atom_site_label_2
_geom_torsion_atom_site_label_3
_geom_torsion_atom_site_label_4
_geom_torsion
C15 N1 C1 O1 2.6(2)
C15 N1 C1 C2 -177.27(13)
O1 C1 C2 C7 -137.12(15)
N1 C1 C2 C7 42.8(2)
O1 C1 C2 C3 40.9(2)
N1 C1 C2 C3 -139.24(15)
C7 C2 C3 C4 -2.1(2)
C1 C2 C3 C4 179.77(14)
C2 C3 C4 C5 2.7(2)
C2 C3 C4 C8 -176.23(14)
C3 C4 C5 O2 179.82(14)
C8 C4 C5 O2 -1.2(2)
C3 C4 C5 C6 -0.4(2)
C8 C4 C5 C6 178.58(14)
O2 C5 C6 C7 177.26(14)
C4 C5 C6 C7 -2.5(2)
C5 C6 C7 C2 3.1(2)
C3 C2 C7 C6 -0.8(2)
C1 C2 C7 C6 177.14(14)
C3 C4 C8 C12 43.2(2)
C5 C4 C8 C12 -135.73(16)
C3 C4 C8 C9 -79.57(19)
C5 C4 C8 C9 101.53(17)
C4 C8 C9 C14 -71.09(19)
C12 C8 C9 C14 160.39(15)
C4 C8 C9 C13 52.7(2)
C12 C8 C9 C13 -75.84(17)
C4 C8 C9 C10 169.85(14)
C12 C8 C9 C10 41.34(17)
C14 C9 C10 C11 -155.60(17)
C13 C9 C10 C11 81.80(19)
C8 C9 C10 C11 -36.80(19)
C9 C10 C11 C12 18.7(2)
C10 C11 C12 C8 7.9(2)
C4 C8 C12 C11 -160.29(15)
C9 C8 C12 C11 -31.10(18)
C1 N1 C15 C23 88.97(19)
C1 N1 C15 C16 -153.06(15)
N1 C15 C16 O3 -33.8(2)
C23 C15 C16 O3 90.27(17)
N1 C15 C16 C17 -152.10(15)
C23 C15 C16 C17 -28.05(19)
O3 C16 C17 C18 -87.5(2)
C15 C16 C17 C18 27.2(2)
C16 C17 C18 C23 -16.7(3)
C16 C17 C18 C19 162.8(3)
C23 C18 C19 C20 1.4(6)
C17 C18 C19 C20 -178.0(4)
C18 C19 C20 C21 -1.5(8)
C19 C20 C21 C22 1.0(8)
C20 C21 C22 C23 -0.5(7)
C21 C22 C23 C18 0.4(5)
C21 C22 C23 C15 -179.6(3)
C19 C18 C23 C22 -0.9(4)
C17 C18 C23 C22 178.7(2)
C19 C18 C23 C15 179.1(3)
C17 C18 C23 C15 -1.4(3)
N1 C15 C23 C22 -38.6(3)
C16 C15 C23 C22 -161.2(3)
N1 C15 C23 C18 141.42(18)
C16 C15 C23 C18 18.8(2)
